data_4328973
loop_
_publ_author_name
'Yan-Yan Yin'
'Jian-Gong Ma'
'Zheng Niu'
'Xiao-Chang Cao'
'Wei Shi'
'Peng Cheng'

_publ_section_title
;
 Chiral Ni(II) Coordination Polymers: Structure-Driven Effects of
 Temperature and Polyvinylpyrrolidone
;
_journal_name_full 'Inorganic Chemistry'
_journal_page_first 4784
_journal_page_last 4790
_journal_paper_doi 10.1021/ic300106k
_journal_volume 51
_journal_year 2012
_chemical_absolute_configuration ad
_chemical_formula_sum 'C5 H8 N Ni O5.5 S'
_chemical_formula_weight 260.89
_chemical_name_systematic
; 
 ? 
;
_space_group_IT_number 76
_symmetry_cell_setting tetragonal
_symmetry_space_group_name_Hall 'P 4w'
_symmetry_space_group_name_H-M 'P 41'
_atom_sites_solution_hydrogens geom
_atom_sites_solution_primary direct
_atom_sites_solution_secondary difmap
_audit_creation_method SHELXL-97
_cell_angle_alpha 90.00
_cell_angle_beta 90.00
_cell_angle_gamma 90.00
_cell_formula_units_Z 4
_cell_length_a 12.2986(17)
_cell_length_b 12.2986(17)
_cell_length_c 5.2444(10)
_cell_measurement_temperature 293(2)
_cell_measurement_theta_max 26.35
_cell_measurement_theta_min 2.34
_cell_volume 793.2(2)
_computing_structure_refinement 'SHELXL-97 (Sheldrick, 1997)'
_computing_structure_solution 'SHELXS-97 (Sheldrick, 1990)'
_diffrn_ambient_temperature 293(2)
_diffrn_measured_fraction_theta_full 0.999
_diffrn_measured_fraction_theta_max 0.999
_diffrn_radiation_monochromator graphite
_diffrn_radiation_source 'fine-focus sealed tube'
_diffrn_radiation_type MoK\a
_diffrn_radiation_wavelength 0.71073
_diffrn_reflns_av_R_equivalents 0.0233
_diffrn_reflns_av_sigmaI/netI 0.0411
_diffrn_reflns_limit_h_max 15
_diffrn_reflns_limit_h_min -12
_diffrn_reflns_limit_k_max 6
_diffrn_reflns_limit_k_min -14
_diffrn_reflns_limit_l_max 6
_diffrn_reflns_limit_l_min -3
_diffrn_reflns_number 1800
_diffrn_reflns_theta_full 26.35
_diffrn_reflns_theta_max 26.35
_diffrn_reflns_theta_min 2.34
_exptl_absorpt_coefficient_mu 2.704
_exptl_absorpt_correction_T_max 0.7737
_exptl_absorpt_correction_T_min 0.4976
_exptl_absorpt_correction_type multi-scan
_exptl_crystal_colour green
_exptl_crystal_density_diffrn 2.185
_exptl_crystal_description prism
_exptl_crystal_F_000 532
_exptl_crystal_size_max 0.30
_exptl_crystal_size_mid 0.10
_exptl_crystal_size_min 0.10
_refine_diff_density_max 0.274
_refine_diff_density_min -0.325
_refine_diff_density_rms 0.075
_refine_ls_abs_structure_details 'Flack H D (1983), Acta Cryst. A39, 876-881'
_refine_ls_abs_structure_Flack 0.018(19)
_refine_ls_extinction_method none
_refine_ls_goodness_of_fit_ref 1.010
_refine_ls_hydrogen_treatment constr
_refine_ls_matrix_type full
_refine_ls_number_parameters 127
_refine_ls_number_reflns 1265
_refine_ls_number_restraints 1
_refine_ls_restrained_S_all 1.010
_refine_ls_R_factor_all 0.0271
_refine_ls_R_factor_gt 0.0247
_refine_ls_shift/su_max 0.001
_refine_ls_shift/su_mean 0.000
_refine_ls_structure_factor_coef Fsqd
_refine_ls_weighting_details 'calc w=1/[\s^2^(Fo^2^)+(0.0285P)^2^+0.0000P] where P=(Fo^2^+2Fc^2^)/3'
_refine_ls_weighting_scheme calc
_refine_ls_wR_factor_gt 0.0551
_refine_ls_wR_factor_ref 0.0559
_reflns_number_gt 1190
_reflns_number_total 1265
_reflns_threshold_expression >2sigma(I)
_cod_data_source_file ic300106k_si_001_2.cif
_cod_data_source_block C5H8NNiO5.50S
_cod_original_formula_sum 'C5 H8 N Ni O5.50 S'
_cod_database_code 4328973

loop_
_symmetry_equiv_pos_as_xyz
'x, y, z'
'-x, -y, z+1/2'
'-y, x, z+1/4'
'y, -x, z+3/4'

loop_
_atom_site_label
_atom_site_type_symbol
_atom_site_fract_x
_atom_site_fract_y
_atom_site_fract_z
_atom_site_U_iso_or_equiv
_atom_site_adp_type
_atom_site_occupancy
_atom_site_symmetry_multiplicity
_atom_site_calc_flag
_atom_site_refinement_flags
O1 O 0.8731(2) 0.4163(2) 0.5760(5) 0.0108(6) Uani 1 1 d .
Ni1 Ni 1.01225(4) 0.67929(4) 0.25610(9) 0.00629(12) Uani 1 1 d .
S1 S 0.69150(8) 0.56127(8) 0.31643(19) 0.0116(2) Uani 1 1 d .
O2 O 0.96850(19) 0.56929(19) 0.5253(5) 0.0086(5) Uani 1 1 d .
O4 O 0.7443(2) 0.87226(19) 0.2552(6) 0.0098(6) Uani 1 1 d .
N1 N 0.8754(2) 0.6177(2) 0.0667(6) 0.0073(7) Uani 1 1 d .
H8 H 0.9065 0.5957 -0.1188 0.009 Uiso 1 1 d R
O3 O 0.8974(2) 0.7908(2) 0.3741(5) 0.0093(6) Uani 1 1 d .
O5 O 1.0450(2) 0.7894(2) -0.0243(5) 0.0175(7) Uani 1 1 d .
H5C H 1.0790 0.7613 -0.1212 0.021 Uiso 1 1 d R
H5D H 1.0276 0.8385 -0.0127 0.021 Uiso 1 1 d R
C4 C 0.8138(3) 0.7955(3) 0.2361(8) 0.0071(8) Uani 1 1 d .
C2 C 0.8971(3) 0.5022(3) 0.4575(8) 0.0079(8) Uani 1 1 d .
C1 C 0.8306(3) 0.5246(3) 0.2164(8) 0.0085(8) Uani 1 1 d .
H1 H 0.8285 0.4592 0.1097 0.010 Uiso 1 1 calc R
C5 C 0.6808(3) 0.6563(3) 0.0538(8) 0.0099(8) Uani 1 1 d .
H5A H 0.6618 0.6190 -0.1030 0.012 Uiso 1 1 calc R
H5B H 0.6264 0.7114 0.0888 0.012 Uiso 1 1 calc R
C3 C 0.7944(3) 0.7068(3) 0.0351(8) 0.0081(8) Uani 1 1 d .
H3 H 0.8032 0.7388 -0.1348 0.010 Uiso 1 1 calc R
O6 O 0.9956(7) 0.0168(7) 0.022(4) 0.061(3) Uani 0.50 1 d P

loop_
_atom_site_aniso_label
_atom_site_aniso_U_11
_atom_site_aniso_U_22
_atom_site_aniso_U_33
_atom_site_aniso_U_23
_atom_site_aniso_U_13
_atom_site_aniso_U_12
O1 0.0058(13) 0.0104(13) 0.0163(17) 0.0051(12) -0.0002(12) -0.0026(11)
Ni1 0.0062(2) 0.0055(2) 0.0071(2) 0.0001(2) 0.0004(2) -0.00049(19)
S1 0.0066(4) 0.0134(5) 0.0149(5) 0.0039(4) 0.0004(4) 0.0009(4)
O2 0.0068(12) 0.0112(13) 0.0076(13) -0.0017(13) -0.0017(12) -0.0006(10)
O4 0.0123(13) 0.0082(13) 0.0089(14) -0.0021(13) -0.0008(13) 0.0034(10)
N1 0.0076(15) 0.0071(15) 0.0072(18) 0.0013(13) 0.0014(14) 0.0007(12)
O3 0.0081(14) 0.0096(14) 0.0103(15) -0.0031(11) -0.0022(11) 0.0045(11)
O5 0.0274(16) 0.0109(13) 0.0143(16) 0.0001(13) 0.0105(15) 0.0031(12)
C4 0.0085(17) 0.0047(17) 0.008(2) 0.0024(17) 0.0002(17) -0.0004(14)
C2 0.0052(17) 0.0074(18) 0.011(2) -0.0016(17) 0.0022(16) 0.0037(14)
C1 0.0081(18) 0.0072(17) 0.010(2) 0.0008(17) -0.0002(17) 0.0002(14)
C5 0.0107(19) 0.0082(19) 0.011(2) 0.0014(17) -0.0031(17) 0.0036(15)
C3 0.0122(18) 0.0071(17) 0.005(2) 0.0008(18) -0.0001(18) 0.0001(14)
O6 0.040(4) 0.034(5) 0.109(9) 0.006(8) 0.012(6) -0.001(4)

loop_
_atom_type_symbol
_atom_type_description
_atom_type_scat_dispersion_real
_atom_type_scat_dispersion_imag
_atom_type_scat_source
C C 0.0033 0.0016 'International Tables Vol C Tables 4.2.6.8 and 6.1.1.4'
H H 0.0000 0.0000 'International Tables Vol C Tables 4.2.6.8 and 6.1.1.4'
N N 0.0061 0.0033 'International Tables Vol C Tables 4.2.6.8 and 6.1.1.4'
O O 0.0106 0.0060 'International Tables Vol C Tables 4.2.6.8 and 6.1.1.4'
S S 0.1246 0.1234 'International Tables Vol C Tables 4.2.6.8 and 6.1.1.4'
Ni Ni 0.3393 1.1124 'International Tables Vol C Tables 4.2.6.8 and 6.1.1.4'

loop_
_geom_angle_atom_site_label_1
_geom_angle_atom_site_label_2
_geom_angle_atom_site_label_3
_geom_angle
_geom_angle_site_symmetry_1
_geom_angle_site_symmetry_3
C2 O1 Ni1 122.9(2) . 2_765
O2 Ni1 O5 175.87(11) . .
O2 Ni1 O3 93.04(10) . .
O5 Ni1 O3 84.84(11) . .
O2 Ni1 O1 96.87(10) . 2_764
O5 Ni1 O1 85.03(11) . 2_764
O3 Ni1 O1 169.44(11) . 2_764
O2 Ni1 O4 90.03(11) . 3_755
O5 Ni1 O4 93.56(11) . 3_755
O3 Ni1 O4 91.34(10) . 3_755
O1 Ni1 O4 92.28(10) 2_764 3_755
O2 Ni1 N1 82.86(12) . .
O5 Ni1 N1 93.27(12) . .
O3 Ni1 N1 80.38(11) . .
O1 Ni1 N1 97.22(11) 2_764 .
O4 Ni1 N1 168.74(12) 3_755 .
C5 S1 C1 90.52(17) . .
C2 O2 Ni1 115.3(2) . .
C4 O4 Ni1 135.2(3) . 4_574
C3 N1 C1 112.0(3) . .
C3 N1 Ni1 108.9(2) . .
C1 N1 Ni1 108.9(2) . .
C4 O3 Ni1 114.6(2) . .
O3 C4 O4 122.3(4) . .
O3 C4 C3 119.3(3) . .
O4 C4 C3 118.4(3) . .
O2 C2 O1 125.1(3) . .
O2 C2 C1 119.3(3) . .
O1 C2 C1 115.6(3) . .
N1 C1 C2 112.0(3) . .
N1 C1 S1 107.7(2) . .
C2 C1 S1 107.7(3) . .
C3 C5 S1 104.1(3) . .
N1 C3 C5 107.7(3) . .
N1 C3 C4 110.0(3) . .
C5 C3 C4 112.7(3) . .
O6 O6 O6 161.8(7) 4_664 3_645

loop_
_geom_bond_atom_site_label_1
_geom_bond_atom_site_label_2
_geom_bond_distance
_geom_bond_site_symmetry_2
O1 C2 1.261(4) .
O1 Ni1 2.064(3) 2_765
Ni1 O2 2.028(3) .
Ni1 O5 2.039(3) .
Ni1 O3 2.064(3) .
Ni1 O1 2.064(3) 2_764
Ni1 O4 2.089(3) 3_755
Ni1 N1 2.096(3) .
S1 C5 1.811(4) .
S1 C1 1.846(4) .
O2 C2 1.256(4) .
O4 C4 1.277(4) .
O4 Ni1 2.089(3) 4_574
N1 C3 1.491(4) .
N1 C1 1.494(5) .
O3 C4 1.258(5) .
C4 C3 1.535(5) .
C2 C1 1.531(5) .
C5 C3 1.533(5) .
O6 O6 1.345(3) 4_664
O6 O6 1.345(3) 3_645
